data_2200726
loop_
_publ_author_name
'Thomas Muthiah, Packianathan'
'Justin Robert, Jebamony'
'Baskar Raj, Savarimuthu'
'Bocelli, Gabriele'
'Rita Oll\'a'

_publ_section_title
;
 Metal--nucleobase interaction: dibromobis(cytosine)cadmium(II)
;
_journal_issue 12
_journal_name_full 'Acta Crystallographica Section E'
_journal_page_first m558
_journal_page_last m560
_journal_paper_doi 10.1107/S1600536801018360
_journal_volume 57
_journal_year 2001
_chemical_formula_iupac '[Cd(C4 H5 N3 O)2 Br2]'
_chemical_formula_moiety 'C8 H10 Br2 Cd N6 O2'
_chemical_formula_structural '(Cd  (C4 H5 N3 O)2 Br2)'
_chemical_formula_sum 'C8 H10 Br2 Cd N6 O2'
_chemical_formula_weight 494.43
_chemical_name_common 'Cytosine Cadmium Dibromide'
_chemical_name_systematic
;
Bis-(4-amino-2(1H)-pyridinone)dibromocadmium(II)
;
_space_group_IT_number 2
_symmetry_cell_setting triclinic
_symmetry_space_group_name_Hall '-P 1'
_symmetry_space_group_name_H-M 'P -1'
_cell_angle_alpha 105.87(4)
_cell_angle_beta 92.67(3)
_cell_angle_gamma 87.93(3)
_cell_formula_units_Z 2
_cell_length_a 7.874(2)
_cell_length_b 12.624(3)
_cell_length_c 7.117(3)
_cell_measurement_reflns_used 25
_cell_measurement_temperature 293(2)
_cell_measurement_theta_max 27.7
_cell_measurement_theta_min 3.0
_cell_volume 679.5(4)
_computing_cell_refinement MolEN
_computing_data_collection 'MolEN (Fair, 1990)'
_computing_data_reduction MolEN
_computing_molecular_graphics 'PLATON (Spek, 1997)'
_computing_publication_material PLATON
_computing_structure_refinement 'SHELXL93 (Sheldrick, 1993)'
_computing_structure_solution 'SHELXS86 (Sheldrick, 1986)'
_diffrn_ambient_temperature 293(2)
_diffrn_measured_fraction_theta_full 1.00
_diffrn_measured_fraction_theta_max 1.00
_diffrn_measurement_device_type 'Enraf Nonius CAD-4'
_diffrn_measurement_method \w--2\q
_diffrn_radiation_monochromator graphite
_diffrn_radiation_source 'fine-focus sealed tube'
_diffrn_radiation_type 'Mo K\a'
_diffrn_radiation_wavelength .71075
_diffrn_reflns_av_R_equivalents .0
_diffrn_reflns_av_sigmaI/netI .0507
_diffrn_reflns_limit_h_max 9
_diffrn_reflns_limit_h_min -10
_diffrn_reflns_limit_k_max 16
_diffrn_reflns_limit_k_min -16
_diffrn_reflns_limit_l_max 4
_diffrn_reflns_limit_l_min -9
_diffrn_reflns_number 3301
_diffrn_reflns_theta_full 27.66
_diffrn_reflns_theta_max 27.66
_diffrn_reflns_theta_min 3.01
_diffrn_standards_decay_% 0
_diffrn_standards_interval_count 100
_diffrn_standards_number 1
_exptl_absorpt_coefficient_mu 7.49
_exptl_absorpt_correction_T_max .2150
_exptl_absorpt_correction_T_min .1079
_exptl_absorpt_correction_type psi-scan
_exptl_absorpt_process_details '(North et al., 1968)'
_exptl_crystal_colour Colourless
_exptl_crystal_density_diffrn 2.417
_exptl_crystal_density_meas ?
_exptl_crystal_density_method 'Not Measured'
_exptl_crystal_description 'thin plate'
_exptl_crystal_F_000 468
_exptl_crystal_size_max .28
_exptl_crystal_size_mid .23
_exptl_crystal_size_min .19
_refine_diff_density_max 1.663
_refine_diff_density_min -2.871
_refine_ls_extinction_method none
_refine_ls_goodness_of_fit_ref .958
_refine_ls_hydrogen_treatment constr
_refine_ls_matrix_type full
_refine_ls_number_parameters 175
_refine_ls_number_reflns 3301
_refine_ls_number_restraints 0
_refine_ls_restrained_S_all .960
_refine_ls_restrained_S_obs 1.091
_refine_ls_R_factor_all .061
_refine_ls_R_factor_gt .061
_refine_ls_shift/esd_mean .000
_refine_ls_shift/su_max .000
_refine_ls_structure_factor_coef Fsqd
_refine_ls_weighting_details 'calc w=1/[\s^2^(Fo^2^)+(0.1171P)^2^]         where P=(Fo^2^+2Fc^2^)/3'
_refine_ls_weighting_scheme calc
_refine_ls_wR_factor_all .158
_refine_ls_wR_factor_ref .158
_reflns_number_gt 2427
_reflns_number_total 3301
_reflns_threshold_expression I>2\s(I)
_cod_data_source_file ob6087.cif
_cod_data_source_block I
_cod_depositor_comments
;
The following automatic conversions were performed:
'_symmetry_cell_setting' value 'Triclinic' changed to 'triclinic'
according to '/home/saulius/struct/CIF-dictionaries/cif_core.dic'
dictionary named 'cif_core.dic' version 2.4.1 from 2010-06-29.

Automatic conversion script
Id: cif_fix_enum 1527 2010-12-29 10:47:43Z saulius 

The following automatic conversions were performed:

'_symmetry_cell_setting' value 'Triclinic' changed to 'triclinic'
according to /home/saulius/struct/CIF-dictionaries/cif_core.dic
dictionary named 'cif_core.dic' version 2.4.1 from 2010-06-29.

Automatic conversion script
Id: cif_fix_values 1715 2011-07-08 13:25:40Z adriana 

The following automatic conversions were performed:

'_exptl_crystal_density_meas' value 'Not Measured' was changed to '?'
- the value is perceived as not measured.

Automatic conversion script
Id: cif_fix_values 3008 2015-01-20 13:52:24Z robertas 
;
_cod_database_code 2200726
_cod_database_fobs_code 2200726

loop_
_symmetry_equiv_pos_as_xyz
x,y,z
-x,-y,-z

loop_
_atom_site_aniso_label
_atom_site_aniso_U_11
_atom_site_aniso_U_22
_atom_site_aniso_U_33
_atom_site_aniso_U_12
_atom_site_aniso_U_13
_atom_site_aniso_U_23
Cd1 .0223(3) .0413(3) .0357(3) -.0018(2) -.0012(2) .0119(2)
Br2 .0279(4) .0539(5) .0307(4) -.0010(3) .0014(3) .0070(3)
Br3 .0235(4) .0640(5) .0333(4) -.0060(3) .0028(3) .0038(3)
O2 .045(3) .050(3) .044(3) -.019(3) -.020(3) .019(3)
O2' .030(3) .061(3) .029(3) -.004(2) .003(2) .015(2)
N1 .028(3) .043(3) .025(3) -.007(3) -.004(2) .008(3)
N1' .018(3) .054(4) .048(4) -.001(3) .010(3) .014(3)
N3 .019(3) .038(3) .027(3) -.004(2) .000(2) .007(2)
N3' .022(3) .038(3) .026(3) .002(2) .004(2) .012(2)
N4 .048(4) .051(4) .031(3) -.001(3) -.009(3) .011(3)
N4' .037(4) .065(5) .037(4) .014(3) .013(3) .024(3)
C2 .019(3) .039(4) .030(3) -.005(3) -.004(3) .009(3)
C2' .019(3) .030(3) .033(3) .000(2) .005(3) .006(3)
C4 .021(3) .048(4) .026(3) .006(3) .001(3) .009(3)
C4' .026(3) .033(3) .026(3) .000(3) .001(3) .003(3)
C5 .033(4) .042(4) .040(4) .001(3) -.004(3) .018(3)
C5' .031(4) .039(4) .033(4) -.003(3) -.001(3) .015(3)
C6 .026(4) .040(4) .043(4) -.003(3) .001(3) .014(3)
C6' .014(3) .048(4) .049(5) -.004(3) -.002(3) .015(4)

loop_
_atom_site_label
_atom_site_fract_x
_atom_site_fract_y
_atom_site_fract_z
_atom_site_U_iso_or_equiv
_atom_site_thermal_displace_type
_atom_site_occupancy
Cd1 .14906(7) .25317(5) .11992(8) .0329(2) Uani 1.000
Br2 -.06966(10) .31915(7) .39137(11) .0384(3) Uani 1.000
Br3 -.02797(10) .14175(7) -.17849(11) .0420(3) Uani 1.000
O2 .3696(8) .3964(5) .3755(8) .0454(17) Uani 1.000
O2' .4443(7) .1657(5) -.0839(8) .0393(17) Uani 1.000
N1 .4122(8) .5564(5) .2996(8) .0323(17) Uani 1.000
N1' .6424(8) .1086(6) .1097(10) .040(2) Uani 1.000
N3 .2482(7) .4160(5) .0941(8) .0283(17) Uani 1.000
N3' .3648(7) .1549(5) .2110(8) .0280(17) Uani 1.000
N4 .1366(10) .4348(6) -.1946(10) .044(2) Uani 1.000
N4' .2958(9) .1562(6) .5187(10) .044(3) Uani 1.000
C2 .3437(9) .4545(6) .2632(10) .0295(19) Uani 1.000
C2' .4838(8) .1431(5) .0714(10) .0277(17) Uani 1.000
C4 .2237(9) .4779(6) -.0293(10) .0320(19) Uani 1.000
C4' .4109(9) .1398(6) .3855(10) .0293(17) Uani 1.000
C5 .2944(10) .5827(6) .0101(12) .037(2) Uani 1.000
C5' .5802(10) .1067(6) .4277(11) .033(2) Uani 1.000
C6 .3857(9) .6200(6) .1757(11) .036(2) Uani 1.000
C6' .6899(9) .0917(7) .2854(12) .037(2) Uani 1.000
H1 .4740 .5807 .4045 .0390 Uiso 1.000
H1' .7158 .0968 .0201 .0480 Uiso 1.000
H4A .0985 .3693 -.2185 .0530 Uiso 1.000
H4B .1181 .4723 -.2781 .0530 Uiso 1.000
H5 .2776 .6251 -.0777 .0450 Uiso 1.000
H5' .6124 .0961 .5488 .0400 Uiso 1.000
H6 .4314 .6898 .2062 .0430 Uiso 1.000
H6' .8012 .0692 .3066 .0440 Uiso 1.000
H41' .1938 .1762 .4928 .0530 Uiso 1.000
H42' .3224 .1471 .6319 .0530 Uiso 1.000

loop_
_atom_type_symbol
_atom_type_description
_atom_type_scat_dispersion_real
_atom_type_scat_dispersion_imag
_atom_type_scat_source
O O .0106 .0060 'International Tables Vol C Tables 4.2.6.8 and 6.1.1.4'
N N .0061 .0033 'International Tables Vol C Tables 4.2.6.8 and 6.1.1.4'
Cd Cd -.8075 1.2024 'International Tables Vol C Tables 4.2.6.8 and 6.1.1.4'
Br Br -.2901 2.4595 'International Tables Vol C Tables 4.2.6.8 and 6.1.1.4'
H H .0000 .0000 'International Tables Vol C Tables 4.2.6.8 and 6.1.1.4'
C C .0033 .0016 'International Tables Vol C Tables 4.2.6.8 and 6.1.1.4'

loop_
_geom_angle_atom_site_label_1
_geom_angle_atom_site_label_2
_geom_angle_atom_site_label_3
_geom_angle
_geom_angle_publ_flag
Br2 Cd1 Br3 104.24(5) yes
Br2 Cd1 N3 101.91(15) yes
Br2 Cd1 N3' 111.93(15) yes
Br3 Cd1 N3 115.59(15) yes
Br3 Cd1 N3' 113.24(16) yes
N3 Cd1 N3' 109.3(2) yes
C2 N1 C6 121.9(6) yes
C2' N1' C6' 122.1(6) yes
Cd1 N3 C2 103.8(5) yes
Cd1 N3 C4 136.2(5) yes
C2 N3 C4 119.8(6) yes
Cd1 N3' C2' 105.5(4) yes
Cd1 N3' C4' 131.1(5) yes
C2' N3' C4' 119.8(6) yes
O2 C2 N1 121.7(7) yes
O2 C2 N3 119.9(7) yes
N1 C2 N3 118.4(6) yes
O2' C2' N1' 121.8(6) yes
O2' C2' N3' 119.7(6) yes
N1' C2' N3' 118.5(6) yes
N3 C4 N4 117.3(7) yes
N3 C4 C5 121.3(7) yes
N4 C4 C5 121.4(7) yes
N3' C4' N4' 118.3(7) yes
N3' C4' C5' 121.5(6) yes
N4' C4' C5' 120.2(7) yes
C4 C5 C6 118.6(7) no
C4' C5' C6' 116.8(7) no
N1 C6 C5 120.0(7) yes
N1' C6' C5' 121.3(7) yes
C2 N1 H1 119.0(8) no
C6 N1 H1 119.1(8) no
C2' N1' H1' 119.0(9) no
C6' N1' H1' 118.9(8) no
C4 N4 H4A 120.0(9) no
C4 N4 H4B 120.0(10) no
H4A N4 H4B 120.0(11) no
C4' N4' H41' 120.0(9) no
C4' N4' H42' 120.0(9) no
H41' N4' H42' 120.0(10) no
C4 C5 H5 120.7(9) no
C6 C5 H5 120.7(9) no
C4' C5' H5' 121.6(9) no
C6' C5' H5' 121.6(9) no
N1 C6 H6 119.9(9) no
C5 C6 H6 120.1(9) no
N1' C6' H6' 119.3(9) no
C5' C6' H6' 119.4(10) no

loop_
_geom_bond_atom_site_label_1
_geom_bond_atom_site_label_2
_geom_bond_site_symmetry_1
_geom_bond_site_symmetry_2
_geom_bond_distance
_geom_bond_publ_flag
Cd1 Br2 . . 2.5920(14) yes
Cd1 Br3 . . 2.5815(15) yes
Cd1 N3 . . 2.281(6) yes
Cd1 N3' . . 2.243(6) yes
O2 C2 . . 1.230(10) yes
O2' C2' . . 1.238(9) yes
N1 C2 . . 1.367(10) yes
N1 C6 . . 1.350(10) yes
N1' C2' . . 1.348(9) yes
N1' C6' . . 1.359(11) yes
N3 C2 . . 1.368(9) yes
N3 C4 . . 1.330(10) yes
N3' C2' . . 1.372(9) yes
N3' C4' . . 1.339(9) yes
N4 C4 . . 1.324(10) yes
N4' C4' . . 1.312(10) yes
C4 C5 . . 1.405(11) no
C4' C5' . . 1.426(11) no
C5 C6 . . 1.330(11) no
C5' C6' . . 1.331(11) no
N1 H1 . . .860(8) no
N1' H1' . . .860(9) no
N4 H4A . . .860(11) no
N4 H4B . . .860(10) no
N4' H41' . . .860(10) no
N4' H42' . . .860(10) no
C5 H5 . . .930(11) no
C5' H5' . . .930(11) no
C6 H6 . . .930(11) no
C6' H6' . . .930(11) no

loop_
_geom_contact_atom_site_label_1
_geom_contact_atom_site_label_2
_geom_contact_distance
_geom_contact_site_symmetry_2
_geom_contact_publ_flag
Cd1 C5 4.191(8) 2_565 no
Br2 N1 3.597(6) 2_566 no
Br2 N4 3.290(7) 1_556 no
Br2 C6' 3.387(9) 1_455 no
Br3 N1' 3.487(7) 1_455 no
Br3 N4' 3.455(7) 1_554 no
O2 C4' 3.264(10) . no
O2 N1 2.758(8) 2_666 no
O2 N3' 2.953(9) . no
O2' C6' 3.360(11) 2_655 no
O2' N4' 2.983(9) 1_554 no
O2' C6 3.294(10) 2_665 no
N1 C5 3.368(10) 2_665 no
N1 O2 2.758(8) 2_666 no
N1 Br2 3.597(6) 2_566 no
N1' C2' 3.258(10) 2_655 no
N1' Br3 3.487(7) 1_655 no
N3' O2 2.953(9) . no
N4 Br2 3.290(7) 1_554 no
N4 C4 3.322(11) 2_565 no
N4' O2' 2.983(9) 1_556 no
N4' Br3 3.455(7) 1_556 no
C2 C5 3.470(11) 2_665 no
C2' N1' 3.258(10) 2_655 no
C2' C2' 3.479(9) 2_655 no
C2' C6' 3.600(11) 2_655 no
C4 C6 3.375(10) 2_665 no
C4 C4 3.573(10) 2_565 no
C4 N4 3.322(11) 2_565 no
C4' O2 3.264(10) . no
C5 N1 3.368(10) 2_665 no
C5 C2 3.470(11) 2_665 no
C5 Cd1 4.191(8) 2_565 no
C5 C6 3.555(11) 2_665 no
C5' C5' 3.434(11) 2_656 no
C6 C4 3.375(10) 2_665 no
C6 O2' 3.294(10) 2_665 no
C6 C5 3.555(11) 2_665 no
C6' O2' 3.360(11) 2_655 no
C6' C2' 3.600(11) 2_655 no
C6' Br2 3.387(9) 1_655 no
Cd1 H42' 3.672(7) 1_554 no
Cd1 H41' 3.067(7) . no
Cd1 H4A 3.148(7) . no
Cd1 H5 3.677(8) 2_565 no
Br2 H41' 2.895(8) . no
Br2 H6' 3.238(9) 1_455 no
Br2 H4B 2.975(7) 1_556 no
Br2 H4A 2.936(7) 1_556 no
Br2 H4B 2.964(8) 2_565 no
Br2 H5 2.932(8) 2_565 no
Br3 H4A 3.163(8) . no
Br3 H41' 3.115(7) 1_554 no
Br3 H1' 2.679(7) 1_455 no
Br3 H6' 3.097(9) 2_655 no
Br3 H42' 3.138(7) 1_554 no
O2 H1 1.911(8) 2_666 no
O2' H42' 2.155(9) 1_554 no
O2' H6 2.474(10) 2_665 no
O2' H5' 2.888(9) 1_554 no
C2 H1 2.840(9) 2_666 no
C5' H5' 3.069(11) 2_656 no
H1 O2 1.911(8) 2_666 no
H1 C2 2.840(9) 2_666 no
H1' Br3 2.679(7) 1_655 no
H4A Cd1 3.148(7) . no
H4A Br2 2.936(7) 1_554 no
H4A Br3 3.163(8) . no
H4B Br2 2.975(7) 1_554 no
H4B H5 2.416(11) . no
H4B Br2 2.964(8) 2_565 no
H5 H4B 2.416(11) . no
H5 Cd1 3.677(8) 2_565 no
H5 Br2 2.932(8) 2_565 no
H5' O2' 2.888(9) 1_556 no
H5' H42' 2.406(11) . no
H5' C5' 3.069(11) 2_656 no
H6 O2' 2.474(10) 2_665 no
H6' Br2 3.238(9) 1_655 no
H6' Br3 3.097(9) 2_655 no
H41' Cd1 3.067(7) . no
H41' Br2 2.895(8) . no
H41' Br3 3.115(7) 1_556 no
H42' Cd1 3.672(7) 1_556 no
H42' Br3 3.138(7) 1_556 no
H42' O2' 2.155(9) 1_556 no
H42' H5' 2.406(11) . no

loop_
_geom_hbond_atom_site_label_D
_geom_hbond_atom_site_label_H
_geom_hbond_atom_site_label_A
_geom_hbond_site_symmetry_A
_geom_hbond_distance_DH
_geom_hbond_distance_HA
_geom_hbond_distance_DA
_geom_hbond_angle_DHA
_geom_hbond_publ_flag
N1 H1 O2 2_666 .86 1.911 2.758(8) 168 yes
N1' H1' Br3 1_655 .86 2.679 3.487(7) 157 yes
N4' H41' Br2 . .86 2.895 3.699(8) 156 yes
N4' H42' O2' 1_556 .86 2.155 2.983(9) 162 yes
C6 H6 O2' 2_665 .93 2.474 3.294(10) 147 yes

loop_
_geom_torsion_atom_site_label_1
_geom_torsion_atom_site_label_2
_geom_torsion_atom_site_label_3
_geom_torsion_atom_site_label_4
_geom_torsion
_geom_torsion_publ_flag
Br2 Cd1 N3 C2 70.9(4) no
Br2 Cd1 N3 C4 -102.9(7) no
Br3 Cd1 N3 C2 -176.7(4) no
Br3 Cd1 N3 C4 9.4(7) no
N3' Cd1 N3 C2 -47.6(5) no
N3' Cd1 N3 C4 138.6(7) no
Br2 Cd1 N3' C2' -169.3(4) no
Br2 Cd1 N3' C4' -11.5(7) no
Br3 Cd1 N3' C2' 73.2(4) no
Br3 Cd1 N3' C4' -128.9(6) no
N3 Cd1 N3' C2' -57.2(5) no
N3 Cd1 N3' C4' 100.7(7) no
C6 N1 C2 O2 179.3(7) no
C6 N1 C2 N3 1.2(10) no
C2 N1 C6 C5 -1.8(11) no
C6' N1' C2' O2' 174.9(8) no
C6' N1' C2' N3' -4.0(11) no
C2' N1' C6' C5' 1.2(13) no
Cd1 N3 C2 O2 6.5(8) no
Cd1 N3 C2 N1 -175.4(5) no
C4 N3 C2 O2 -178.4(7) no
C4 N3 C2 N1 -.3(10) no
Cd1 N3 C4 N4 -9.8(11) no
Cd1 N3 C4 C5 173.2(5) no
C2 N3 C4 N4 177.1(7) no
C2 N3 C4 C5 .1(12) no
Cd1 N3' C2' O2' -13.3(8) no
Cd1 N3' C2' N1' 165.6(6) no
C4' N3' C2' O2' -174.2(7) no
C4' N3' C2' N1' 4.7(10) no
Cd1 N3' C4' N4' 21.9(11) no
Cd1 N3' C4' C5' -158.1(6) no
C2' N3' C4' N4' 177.2(7) no
C2' N3' C4' C5' -2.9(11) no
N3 C4 C5 C6 -.8(11) no
N4 C4 C5 C6 -177.7(7) no
N3' C4' C5' C6' .1(12) no
N4' C4' C5' C6' -180.0(13) no
C4 C5 C6 N1 1.6(11) no
C4' C5' C6' N1' .8(12) no
